data_2218903
loop_
_publ_author_name
'Weil, Matthias'

_publ_section_title
;
 Redetermination of the hexagonal struvite analogue
 Cs[Mg(OH~2~)~6~](PO~4~)
;
_journal_coeditor_code BR2080
_journal_issue 8
_journal_name_full 'Acta Crystallographica Section E'
_journal_page_first i50
_journal_paper_doi 10.1107/S1600536808023283
_journal_volume 64
_journal_year 2008
_chemical_formula_iupac 'Cs [Mg (H2 O1)6] (P O4)'
_chemical_formula_structural 'Cs [Mg (O H2)6] (P O4)'
_chemical_formula_sum 'Cs H12 Mg O10 P'
_chemical_formula_weight 360.29
_chemical_name_common 'Cs-struvite (hexagonal)'
_chemical_name_systematic
;
Caesium hexaaquamagnesium orthophosphate
;
_space_group_IT_number 186
_symmetry_cell_setting hexagonal
_symmetry_space_group_name_Hall 'P 6c -2c'
_symmetry_space_group_name_H-M 'P 63 m c'
_atom_sites_solution_hydrogens difmap
_atom_sites_solution_primary direct
_atom_sites_solution_secondary difmap
_audit_creation_method SHELXL97
_cell_angle_alpha 90.00
_cell_angle_beta 90.00
_cell_angle_gamma 120.00
_cell_formula_units_Z 2
_cell_length_a 6.8827(8)
_cell_length_b 6.8827(8)
_cell_length_c 11.9188(16)
_cell_measurement_reflns_used 1544
_cell_measurement_temperature 293(2)
_cell_measurement_theta_max 25.85
_cell_measurement_theta_min 3.40
_cell_volume 488.97(10)
_computing_cell_refinement 'CELL in IPDS Software (Stoe & Cie, 1998)'
_computing_data_collection 'EXPOSE in IPDS Software (Stoe & Cie, 1998)'
_computing_data_reduction 'INTEGRATE in IPDS Software (Stoe & Cie, 1998)'
_computing_molecular_graphics 'ATOMS (Dowty, 2004)'
_computing_publication_material 'SHELXL97 (Sheldrick, 2008)'
_computing_structure_refinement 'SHELXL97 (Sheldrick, 2008)'
_computing_structure_solution 'SHELXS97 (Sheldrick, 2008)'
_diffrn_ambient_temperature 293(2)
_diffrn_measured_fraction_theta_full 0.907
_diffrn_measured_fraction_theta_max 0.907
_diffrn_measurement_device_type 'Stoe IPDS'
_diffrn_measurement_method \w
_diffrn_radiation_monochromator graphite
_diffrn_radiation_source 'fine-focus sealed tube'
_diffrn_radiation_type MoK\a
_diffrn_radiation_wavelength 0.71073
_diffrn_reflns_av_R_equivalents 0.0250
_diffrn_reflns_av_sigmaI/netI 0.0075
_diffrn_reflns_limit_h_max 8
_diffrn_reflns_limit_h_min -8
_diffrn_reflns_limit_k_max 8
_diffrn_reflns_limit_k_min -8
_diffrn_reflns_limit_l_max 13
_diffrn_reflns_limit_l_min -12
_diffrn_reflns_number 5412
_diffrn_reflns_theta_full 25.73
_diffrn_reflns_theta_max 25.73
_diffrn_reflns_theta_min 3.42
_diffrn_standards_number 0
_exptl_absorpt_coefficient_mu 4.044
_exptl_absorpt_correction_T_max 0.3271
_exptl_absorpt_correction_T_min 0.2134
_exptl_absorpt_correction_type numerical
_exptl_absorpt_process_details '(HABITUS; Herrendorf, 1997)'
_exptl_crystal_colour colourless
_exptl_crystal_density_diffrn 2.447
_exptl_crystal_density_method 'not measured'
_exptl_crystal_description block
_exptl_crystal_F_000 348
_exptl_crystal_size_max 0.46
_exptl_crystal_size_mid 0.38
_exptl_crystal_size_min 0.38
_refine_diff_density_max 0.396
_refine_diff_density_min -0.314
_refine_ls_abs_structure_details 'Flack (1983), with 164 Friedel pairs'
_refine_ls_abs_structure_Flack -0.01(3)
_refine_ls_extinction_method none
_refine_ls_goodness_of_fit_ref 1.290
_refine_ls_hydrogen_treatment mixed
_refine_ls_matrix_type full
_refine_ls_number_parameters 39
_refine_ls_number_reflns 368
_refine_ls_number_restraints 4
_refine_ls_restrained_S_all 1.286
_refine_ls_R_factor_all 0.0163
_refine_ls_R_factor_gt 0.0157
_refine_ls_shift/su_max 0.000
_refine_ls_shift/su_mean 0.000
_refine_ls_structure_factor_coef Fsqd
_refine_ls_weighting_details 'w = 1/[\s^2^(Fo^2^)+(0.0029P)^2^+0.8141P] where P=(Fo^2^+2Fc^2^)/3'
_refine_ls_weighting_scheme calc
_refine_ls_wR_factor_gt 0.0331
_refine_ls_wR_factor_ref 0.0337
_reflns_number_gt 367
_reflns_number_total 368
_reflns_threshold_expression I>2\s(I)
_cod_data_source_file br2080.cif
_cod_data_source_block I
_cod_database_code 2218903
_cod_database_fobs_code 2218903

loop_
_symmetry_equiv_pos_as_xyz
'x, y, z'
'x-y, x, z+1/2'
'-y, x-y, z'
'-x, -y, z+1/2'
'-x+y, -x, z'
'y, -x+y, z+1/2'
'y, x, z+1/2'
'-x+y, y, z'
'-x, -x+y, z+1/2'
'-y, -x, z'
'x-y, -y, z+1/2'
'x, x-y, z'

loop_
_atom_site_type_symbol
_atom_site_label
_atom_site_fract_x
_atom_site_fract_y
_atom_site_fract_z
_atom_site_U_iso_or_equiv
_atom_site_adp_type
_atom_site_calc_flag
_atom_site_refinement_flags
_atom_site_occupancy
Cs Cs 0.3333 0.6667 0.02181(4) 0.03126(15) Uani d S 1
Mg Mg 0.6667 0.3333 0.1436(2) 0.0159(5) Uani d S 1
P P 0.0000 0.0000 0.29985(14) 0.0137(5) Uani d S 1
O O1 0.1220(2) 0.2440(4) 0.3413(3) 0.0173(6) Uani d S 1
O O2 0.0000 0.0000 0.1707(5) 0.0189(13) Uani d S 1
O O3 0.3747(6) 0.1873(3) 0.0521(3) 0.0265(9) Uani d SD 1
O O4 0.5229(3) 0.0458(5) 0.2427(3) 0.0282(8) Uani d SD 1
H H1 0.243(8) 0.122(4) 0.094(5) 0.048(9) Uiso d SD 1
H H2 0.350(12) 0.175(6) -0.021(4) 0.048(9) Uiso d SD 1
H H3 0.397(8) -0.010(14) 0.272(5) 0.048(9) Uiso d D 1

loop_
_atom_site_aniso_label
_atom_site_aniso_U_11
_atom_site_aniso_U_22
_atom_site_aniso_U_33
_atom_site_aniso_U_12
_atom_site_aniso_U_13
_atom_site_aniso_U_23
Cs 0.02671(16) 0.02671(16) 0.0404(3) 0.01335(8) 0.000 0.000
Mg 0.0158(8) 0.0158(8) 0.0160(16) 0.0079(4) 0.000 0.000
P 0.0139(5) 0.0139(5) 0.0134(13) 0.0069(2) 0.000 0.000
O1 0.0172(9) 0.0139(13) 0.0195(17) 0.0070(7) -0.0023(6) -0.0046(12)
O2 0.0177(19) 0.0177(19) 0.021(4) 0.0089(10) 0.000 0.000
O3 0.0142(14) 0.0406(14) 0.016(3) 0.0071(7) -0.0023(11) -0.0012(5)
O4 0.0191(11) 0.0252(19) 0.042(2) 0.0126(10) 0.0096(7) 0.0191(15)

loop_
_atom_type_symbol
_atom_type_description
_atom_type_scat_dispersion_real
_atom_type_scat_dispersion_imag
_atom_type_scat_source
O O 0.0106 0.0060 'International Tables Vol C Tables 4.2.6.8 and 6.1.1.4'
H H 0.0000 0.0000 'International Tables Vol C Tables 4.2.6.8 and 6.1.1.4'
Mg Mg 0.0486 0.0363 'International Tables Vol C Tables 4.2.6.8 and 6.1.1.4'
P P 0.1023 0.0942 'International Tables Vol C Tables 4.2.6.8 and 6.1.1.4'
Cs Cs -0.3680 2.1192 'International Tables Vol C Tables 4.2.6.8 and 6.1.1.4'

loop_
_geom_angle_atom_site_label_1
_geom_angle_atom_site_label_2
_geom_angle_atom_site_label_3
_geom_angle_site_symmetry_1
_geom_angle_site_symmetry_3
_geom_angle
O3 Cs O3 1_565 3_665 51.51(11)
O3 Cs O3 1_565 5_565 67.77(11)
O3 Cs O3 3_665 5_565 118.93(2)
O3 Cs O3 1_565 3 118.93(2)
O3 Cs O3 3_665 3 165.52(11)
O3 Cs O3 5_565 3 51.51(11)
O3 Cs O3 1_565 5_665 118.93(2)
O3 Cs O3 3_665 5_665 67.77(11)
O3 Cs O3 5_565 5_665 165.52(11)
O3 Cs O3 3 5_665 118.93(2)
O3 Cs O3 1_565 . 165.52(11)
O3 Cs O3 3_665 . 118.93(2)
O3 Cs O3 5_565 . 118.93(2)
O3 Cs O3 3 . 67.77(11)
O3 Cs O3 5_665 . 51.51(11)
O3 Cs O4 1_565 1_565 48.58(7)
O3 Cs O4 3_665 1_565 48.58(7)
O3 Cs O4 5_565 1_565 88.12(6)
O3 Cs O4 3 1_565 117.22(7)
O3 Cs O4 5_665 1_565 88.12(6)
O3 Cs O4 . 1_565 117.22(7)
O3 Cs O4 1_565 3 88.12(6)
O3 Cs O4 3_665 3 117.22(7)
O3 Cs O4 5_565 3 48.58(7)
O3 Cs O4 3 3 48.58(7)
O3 Cs O4 5_665 3 117.22(7)
O3 Cs O4 . 3 88.12(6)
O4 Cs O4 1_565 3 68.67(8)
O3 Cs O4 1_565 5_665 117.22(7)
O3 Cs O4 3_665 5_665 88.12(6)
O3 Cs O4 5_565 5_665 117.22(7)
O3 Cs O4 3 5_665 88.12(6)
O3 Cs O4 5_665 5_665 48.58(7)
O3 Cs O4 . 5_665 48.58(7)
O4 Cs O4 1_565 5_665 68.67(8)
O4 Cs O4 3 5_665 68.67(8)
O3 Cs O4 1_565 6_564 97.18(5)
O3 Cs O4 3_665 6_564 118.02(7)
O3 Cs O4 5_565 6_564 71.50(7)
O3 Cs O4 3 6_564 71.50(7)
O3 Cs O4 5_665 6_564 118.02(7)
O3 Cs O4 . 6_564 97.18(5)
O4 Cs O4 1_565 6_564 145.46(3)
O4 Cs O4 3 6_564 112.101(19)
O4 Cs O4 5_665 6_564 145.46(3)
O3 Cs O4 1_565 4_664 71.50(7)
O3 Cs O4 3_665 4_664 71.50(7)
O3 Cs O4 5_565 4_664 97.18(5)
O3 Cs O4 3 4_664 118.02(7)
O3 Cs O4 5_665 4_664 97.18(5)
O3 Cs O4 . 4_664 118.02(7)
O4 Cs O4 1_565 4_664 112.101(19)
O4 Cs O4 3 4_664 145.46(3)
O4 Cs O4 5_665 4_664 145.46(3)
O4 Cs O4 6_564 4_664 46.74(8)
O3 Cs O4 1_565 2_554 118.02(7)
O3 Cs O4 3_665 2_554 97.18(5)
O3 Cs O4 5_565 2_554 118.02(7)
O3 Cs O4 3 2_554 97.18(5)
O3 Cs O4 5_665 2_554 71.50(7)
O3 Cs O4 . 2_554 71.50(7)
O4 Cs O4 1_565 2_554 145.46(3)
O4 Cs O4 3 2_554 145.46(3)
O4 Cs O4 5_665 2_554 112.101(19)
O4 Cs O4 6_564 2_554 46.74(8)
O4 Cs O4 4_664 2_554 46.74(8)
O3 Mg O3 3_655 . 94.42(16)
O3 Mg O3 3_655 5_665 94.42(16)
O3 Mg O3 . 5_665 94.42(16)
O3 Mg O4 3_655 3_655 87.27(10)
O3 Mg O4 . 3_655 177.5(2)
O3 Mg O4 5_665 3_655 87.27(10)
O3 Mg O4 3_655 . 87.27(10)
O3 Mg O4 . . 87.27(10)
O3 Mg O4 5_665 . 177.5(2)
O4 Mg O4 3_655 . 90.98(19)
O3 Mg O4 3_655 5_665 177.5(2)
O3 Mg O4 . 5_665 87.27(10)
O3 Mg O4 5_665 5_665 87.27(10)
O4 Mg O4 3_655 5_665 90.98(19)
O4 Mg O4 . 5_665 90.98(19)
O1 P O1 . 3 110.17(14)
O1 P O1 . 5 110.17(14)
O1 P O1 3 5 110.17(14)
O1 P O2 . . 108.76(14)
O1 P O2 3 . 108.76(14)
O1 P O2 5 . 108.76(14)
Mg O3 Cs . 1_545 96.63(6)
Mg O3 Cs . . 96.63(6)
Cs O3 Cs 1_545 . 165.52(11)
Mg O3 H1 . . 116(4)
Mg O3 H2 . . 132(5)
H1 O3 H2 . . 113(6)
Mg O4 Cs . 1_545 96.07(16)
Mg O4 Cs . 2_655 97.31(14)
Cs O4 Cs 1_545 2_655 166.63(10)
Mg O4 H3 . . 125(4)

loop_
_geom_bond_atom_site_label_1
_geom_bond_atom_site_label_2
_geom_bond_site_symmetry_2
_geom_bond_distance
_geom_bond_publ_flag
Cs O3 1_565 3.469(5) ?
Cs O3 3_665 3.469(5) ?
Cs O3 5_565 3.469(5) ?
Cs O3 3 3.469(5) y
Cs O3 5_665 3.469(5) ?
Cs O3 . 3.469(5) ?
Cs O4 1_565 3.470(4) ?
Cs O4 3 3.470(4) y
Cs O4 5_665 3.470(4) ?
Cs O4 6_564 3.742(4) y
Cs O4 4_664 3.742(4) ?
Cs O4 2_554 3.742(4) ?
Mg O3 3_655 2.054(4) ?
Mg O3 . 2.054(4) y
Mg O3 5_665 2.054(4) ?
Mg O4 3_655 2.082(3) ?
Mg O4 . 2.082(3) y
Mg O4 5_665 2.082(3) ?
Mg Cs 1_545 4.2306(10) ?
Mg Cs 1_655 4.2306(10) ?
Mg Cs 2_655 4.508(3) ?
P O1 . 1.536(3) y
P O1 3 1.536(3) ?
P O1 5 1.536(3) ?
P O2 . 1.539(6) y

loop_
_geom_hbond_atom_site_label_D
_geom_hbond_atom_site_label_H
_geom_hbond_atom_site_label_A
_geom_hbond_site_symmetry_A
_geom_hbond_distance_DH
_geom_hbond_distance_HA
_geom_hbond_distance_DA
_geom_hbond_angle_DHA
O3 H1 O2 . 0.93(4) 1.71(4) 2.643(5) 180(6)
O3 H2 O1 6_554 0.88(4) 1.76(5) 2.630(5) 168(7)
O4 H3 O1 5 0.83(4) 1.85(4) 2.672(3) 177(8)
